data_2001157
loop_
_publ_author_name
'Clegg, W.'
'O'Neil, P. A.'
'Henderson, K. W.'
'Mulvey, R. E.'

_publ_section_title
;
 Structure of monomeric [TiCl~4~(hexamethylphosphoric triamide)~2~]
;
_journal_issue 12
_journal_name_full 'Acta Crystallographica Section C'
_journal_page_first 2108
_journal_page_last 2109
_journal_paper_doi 10.1107/S0108270193006973
_journal_volume 49
_journal_year 1993
_chemical_formula_moiety '[Ti Cl4(C6 H18 N3 O P)2]'
_chemical_formula_sum 'C12 H36 Cl4 N6 O2 P2 Ti'
_chemical_formula_weight 548.11
_chemical_name_systematic 'trans-tetrachlorobis(hexamethylphosphoric triamide)titanium'
_space_group_IT_number 14
_symmetry_cell_setting monoclinic
_symmetry_space_group_name_Hall '-P 2yn'
_symmetry_space_group_name_H-M 'P 1 21/n 1'
_audit_creation_method SHELXL
_cell_angle_alpha 90.00
_cell_angle_beta 96.05(3)
_cell_angle_gamma 90.00
_cell_formula_units_Z 2
_cell_length_a 8.737(3)
_cell_length_b 10.096(4)
_cell_length_c 14.093(6)
_cell_measurement_reflns_used 32
_cell_measurement_temperature 240(2)
_cell_measurement_theta_max 19.86
_cell_measurement_theta_min 11.28
_cell_volume 1236.2(8)
_computing_cell_refinement DIF4
_computing_data_collection 'DIF4 (Stoe & Cie, 1988)'
_computing_data_reduction 'local programs'
_computing_molecular_graphics SHELXTL/PC
_computing_publication_material 'SHELXL93 and local programs'
_computing_structure_refinement 'SHELXL93 (Sheldrick, 1992)'
_computing_structure_solution 'SHELXTL/PC Users Manual (Sheldrick,1990)'
_diffrn_ambient_temperature 240.0(5)
_diffrn_measurement_device 'Stoe-Siemens diffractometer'
_diffrn_measurement_method '\w/\q scans'
_diffrn_radiation_monochromator graphite
_diffrn_radiation_source 'fine-focus sealed tube'
_diffrn_radiation_type CuK\a
_diffrn_radiation_wavelength 1.54184
_diffrn_reflns_av_R_equivalents '0.118 (on F^2^)'
_diffrn_reflns_av_sigmaI/netI 0.0241
_diffrn_reflns_limit_h_max 9
_diffrn_reflns_limit_h_min -10
_diffrn_reflns_limit_k_max 11
_diffrn_reflns_limit_k_min -10
_diffrn_reflns_limit_l_max 16
_diffrn_reflns_limit_l_min -15
_diffrn_reflns_number 2627
_diffrn_reflns_theta_max 65.07
_diffrn_reflns_theta_min 5.40
_diffrn_standards_decay_% 5
_diffrn_standards_interval_time 60
_diffrn_standards_number 3
_exptl_absorpt_coefficient_mu 8.311
_exptl_absorpt_correction_T_max 0.107
_exptl_absorpt_correction_T_min 0.005
_exptl_absorpt_correction_type empirical
_exptl_crystal_colour orange
_exptl_crystal_density_diffrn 1.473
_exptl_crystal_description block
_exptl_crystal_F_000 572
_exptl_crystal_size_max 0.84
_exptl_crystal_size_mid 0.58
_exptl_crystal_size_min 0.35
_refine_diff_density_max 1.490
_refine_diff_density_min -0.704
_refine_ls_extinction_method none
_refine_ls_goodness_of_fit_all 1.12
_refine_ls_matrix_type full
_refine_ls_number_parameters 124
_refine_ls_number_reflns 2071
_refine_ls_number_restraints 0
_refine_ls_restrained_S_all 1.167
_refine_ls_restrained_S_obs 1.145
_refine_ls_R_factor_all 0.0852
_refine_ls_R_factor_obs 0.0800
_refine_ls_shift/esd_max <0.000
_refine_ls_shift/esd_mean 0.000
_refine_ls_structure_factor_coef Fsqd
_refine_ls_weighting_details 'w = 1/[\s^2^(Fo^2^) + (0.1455P)^2^+0.7706P] where P = (Fo^2^ + 2Fc^2^)/3'
_refine_ls_weighting_scheme calc
_refine_ls_wR_factor_all 0.226
_reflns_number_observed 1846
_reflns_number_total 2072
_reflns_observed_criterion >2sigma(I)
_cod_data_source_file mu1061.cif
_cod_data_source_block rem26
_cod_depositor_comments
;
The following automatic conversions were performed:

'_refine_ls_weighting_scheme' value 'calc w = 1/[\s^2^(Fo^2^) +
(0.1455P)^2^+0.7706P] where P = (Fo^2^ + 2Fc^2^)/3' was changed to
'calc'. New tag '_refine_ls_weighting_details' was created. The value
of the new tag was set to 'w = 1/[\s^2^(Fo^2^) +
(0.1455P)^2^+0.7706P] where P = (Fo^2^ + 2Fc^2^)/3'.

Automatic conversion script
Id: cif_fix_values 3143 2015-03-26 13:38:13Z robertas 
;
_cod_original_sg_symbol_H-M P21/n
_cod_database_code 2001157

loop_
_symmetry_equiv_pos_as_xyz
'x, y, z'
'-x+1/2, y+1/2, -z+1/2'
'-x, -y, -z'
'x-1/2, -y-1/2, z-1/2'

loop_
_atom_site_aniso_label
_atom_site_aniso_U_11
_atom_site_aniso_U_22
_atom_site_aniso_U_33
_atom_site_aniso_U_12
_atom_site_aniso_U_13
_atom_site_aniso_U_23
Ti 0.0599(8) 0.0482(7) 0.0544(7) -0.0089(4) 0.0031(5) -0.0035(4)
P 0.0547(7) 0.0435(6) 0.0515(6) -0.0043(4) 0.0012(5) -0.0025(4)
Cl1 0.0727(9) 0.0539(7) 0.1018(10) 0.0045(5) -0.0032(7) 0.0058(6)
Cl2 0.0796(9) 0.0765(8) 0.0578(7) -0.0180(6) 0.0098(6) -0.0047(5)
O 0.056(2) 0.044(2) 0.0563(15) -0.0072(12) 0.0007(12) -0.0062(11)
N1 0.072(2) 0.045(2) 0.062(2) -0.004(2) 0.006(2) -0.006(2)
N2 0.054(2) 0.059(2) 0.072(2) -0.003(2) -0.004(2) -0.003(2)
N3 0.067(2) 0.055(2) 0.059(2) -0.004(2) 0.004(2) 0.004(2)
C11 0.116(5) 0.059(3) 0.070(3) 0.003(3) 0.026(3) -0.007(2)
C12 0.073(3) 0.047(2) 0.094(4) 0.000(2) 0.002(3) -0.013(2)
C21 0.064(3) 0.076(3) 0.117(5) -0.006(3) -0.006(3) -0.025(3)
C22 0.079(4) 0.088(5) 0.209(9) -0.018(4) -0.038(5) 0.078(6)
C31 0.077(3) 0.083(4) 0.074(3) 0.002(3) -0.004(2) 0.021(3)
C32 0.088(4) 0.068(3) 0.065(3) -0.017(3) 0.018(3) 0.001(2)

loop_
_atom_site_label
_atom_site_fract_x
_atom_site_fract_y
_atom_site_fract_z
_atom_site_U_iso_or_equiv
_atom_site_thermal_displace_type
_atom_site_calc_flag
_atom_site_refinement_flags
_atom_site_occupancy
_atom_site_disorder_group
_atom_site_type_symbol
Ti 0.0 0.5 0.5 0.0544(4) Uani d S 1 . Ti
P 0.26521(12) 0.74208(10) 0.55322(7) 0.0502(4) Uani d . 1 . P
Cl1 0.1591(2) 0.32056(12) 0.54216(10) 0.0770(5) Uani d . 1 . Cl
Cl2 -0.0921(2) 0.49041(13) 0.64936(8) 0.0711(5) Uani d . 1 . Cl
O 0.1628(3) 0.6213(3) 0.5485(2) 0.0526(7) Uani d . 1 . O
N1 0.1918(5) 0.8505(4) 0.6222(3) 0.0597(9) Uani d . 1 . N
N2 0.4386(4) 0.6924(4) 0.5898(3) 0.0622(10) Uani d . 1 . N
N3 0.2807(5) 0.8222(4) 0.4542(3) 0.0604(9) Uani d . 1 . N
C11 0.1087(8) 0.8063(5) 0.6997(4) 0.080(2) Uani d . 1 . C
H11A 0.0693(8) 0.7177(5) 0.6863(4) 0.096 Uiso calc R 1 . H
H11B 0.0236(8) 0.8661(5) 0.7065(4) 0.096 Uiso calc R 1 . H
H11C 0.1774(8) 0.8054(5) 0.7585(4) 0.096 Uiso calc R 1 . H
C12 0.2559(7) 0.9829(5) 0.6354(4) 0.0717(14) Uani d . 1 . C
H12A 0.3099(7) 1.0060(5) 0.5810(4) 0.086 Uiso calc R 1 . H
H12B 0.3273(7) 0.9852(5) 0.6930(4) 0.086 Uiso calc R 1 . H
H12C 0.1735(7) 1.0459(5) 0.6410(4) 0.086 Uiso calc R 1 . H
C21 0.5628(7) 0.7893(7) 0.6130(5) 0.087(2) Uani d . 1 . C
H21A 0.5308(7) 0.8751(7) 0.5870(5) 0.104 Uiso calc R 1 . H
H21B 0.6544(7) 0.7606(7) 0.5854(5) 0.104 Uiso calc R 1 . H
H21C 0.5850(7) 0.7960(7) 0.6817(5) 0.104 Uiso calc R 1 . H
C22 0.4735(9) 0.5646(8) 0.6242(7) 0.129(3) Uani d . 1 . C
H22A 0.3869(9) 0.5064(8) 0.6064(7) 0.155 Uiso calc R 1 . H
H22B 0.4941(9) 0.5672(8) 0.6932(7) 0.155 Uiso calc R 1 . H
H22C 0.5636(9) 0.5319(8) 0.5969(7) 0.155 Uiso calc R 1 . H
C31 0.1538(7) 0.8986(6) 0.4084(4) 0.0791(15) Uani d . 1 . C
H31A 0.0869(7) 0.9256(6) 0.4557(4) 0.095 Uiso calc R 1 . H
H31B 0.0960(7) 0.8450(6) 0.3600(4) 0.095 Uiso calc R 1 . H
H31C 0.1932(7) 0.9766(6) 0.3789(4) 0.095 Uiso calc R 1 . H
C32 0.3861(7) 0.7784(6) 0.3867(3) 0.0731(14) Uani d . 1 . C
H32A 0.4693(7) 0.7277(6) 0.4203(3) 0.088 Uiso calc R 1 . H
H32B 0.4282(7) 0.8549(6) 0.3569(3) 0.088 Uiso calc R 1 . H
H32C 0.3310(7) 0.7234(6) 0.3381(3) 0.088 Uiso calc R 1 . H

loop_
_atom_type_symbol
_atom_type_description
_atom_type_scat_dispersion_real
_atom_type_scat_dispersion_imag
_atom_type_scat_source
C C 0.0181 0.0091 'International Tables for Crystallography 1992,Vol. C, Tables 4.2.6.8, 6.1.1.4'
H H 0.0000 0.0000 'International Tables for Crystallography 1992,Vol. C, Tables 4.2.6.8, 6.1.1.4'
N N 0.0311 0.0180 'International Tables for Crystallography 1992,Vol. C, Tables 4.2.6.8, 6.1.1.4'
O O 0.0492 0.0322 'International Tables for Crystallography 1992,Vol. C, Tables 4.2.6.8, 6.1.1.4'
P P 0.2955 0.4335 'International Tables for Crystallography 1992,Vol. C, Tables 4.2.6.8, 6.1.1.4'
Cl Cl 0.3639 0.7018 'International Tables for Crystallography 1992,Vol. C, Tables 4.2.6.8, 6.1.1.4'
Ti Ti 0.2191 1.8069 'International Tables for Crystallography 1992,Vol. C, Tables 4.2.6.8, 6.1.1.4'

loop_
_geom_angle_atom_site_label_1
_geom_angle_atom_site_label_2
_geom_angle_atom_site_label_3
_geom_angle_site_symmetry_1
_geom_angle_site_symmetry_3
_geom_angle
_geom_angle_publ_flag
O Ti Cl1 . . 90.31(10) yes
O Ti Cl2 . . 91.04(9) yes
Cl1 Ti Cl2 . . 89.48(6) yes
O P N2 . . 107.0(2) yes
O P N3 . . 117.7(2) yes
N2 P N3 . . 105.4(2) yes
O P N1 . . 107.4(2) yes
N2 P N1 . . 115.3(2) yes
N3 P N1 . . 104.4(2) yes
P O Ti . . 158.7(2) yes
C11 N1 C12 . . 113.9(4) yes
C11 N1 P . . 120.1(3) yes
C12 N1 P . . 121.3(4) yes
C22 N2 C21 . . 114.0(5) yes
C22 N2 P . . 123.7(4) yes
C21 N2 P . . 120.4(4) yes
C31 N3 C32 . . 112.2(4) yes
C31 N3 P . . 121.1(3) yes
C32 N3 P . . 121.5(4) yes

loop_
_geom_bond_atom_site_label_1
_geom_bond_atom_site_label_2
_geom_bond_site_symmetry_2
_geom_bond_distance
_geom_bond_publ_flag
Ti O . 1.945(3) yes
Ti Cl1 . 2.3224(14) yes
Ti Cl2 . 2.333(2) yes
P O . 1.510(3) yes
P N2 . 1.627(4) yes
P N3 . 1.631(4) yes
P N1 . 1.639(4) yes
N1 C11 . 1.445(7) yes
N1 C12 . 1.454(6) yes
N2 C22 . 1.400(7) yes
N2 C21 . 1.472(7) yes
N3 C31 . 1.446(7) yes
N3 C32 . 1.460(7) yes
